data_2103438
loop_
_publ_author_name
'Zakaria, Choudhury M.'
'Ferguson, George'
'Lough, Alan J.'
'Glidewell, Christopher'

_publ_section_title
;
 Ferrocene-1,1'-dicarboxylic acid as a building block in supramolecular
 chemistry: supramolecular structures in one, two and three dimensions
;
_journal_issue 5
_journal_name_full 'Acta Crystallographica Section B'
_journal_page_first 786
_journal_page_last 802
_journal_paper_doi 10.1107/S010876810200976X
_journal_volume 58
_journal_year 2002
_chemical_formula_moiety '2(C8 H20 N), C12 H8 Fe O4'
_chemical_formula_sum 'C28 H48 Fe N2 O4'
_chemical_formula_weight 532.53
_chemical_name_systematic
;
Octylamine--ferrocene-1,1'-dicarboxylic acid (2/1)
;
_space_group_IT_number 2
_symmetry_cell_setting triclinic
_symmetry_space_group_name_Hall '-P 1'
_symmetry_space_group_name_H-M 'P -1'
_atom_sites_solution_hydrogens geom
_atom_sites_solution_primary direct
_atom_sites_solution_secondary difmap
_cell_angle_alpha 98.738(2)
_cell_angle_beta 100.380(2)
_cell_angle_gamma 91.2290(17)
_cell_formula_units_Z 1
_cell_length_a 6.3490(2)
_cell_length_b 9.6089(4)
_cell_length_c 12.1674(4)
_cell_measurement_reflns_used 2871
_cell_measurement_temperature 150(2)
_cell_measurement_theta_max 27.57
_cell_measurement_theta_min 3.76
_cell_volume 720.76(4)
_computing_cell_refinement 'DENZO-SMN (Otwinowski & Minor, 1997)'
_computing_data_collection 'Kappa-CCD server software (Nonius, 1997)'
_computing_data_reduction 'DENZO-SMN (Otwinowski & Minor, 1997)'
_computing_molecular_graphics 'PLATON (Spek, 2002)'
_computing_publication_material 'SHELXL-97 (Sheldrick, 1997a) and PRPKAPPA (Ferguson, 1999)'
_computing_structure_refinement 'SHELXL-97 (Sheldrick, 1997a)'
_computing_structure_solution 'SHELXS-97 (Sheldrick, 1997b)'
_diffrn_ambient_temperature 150(2)
_diffrn_measured_fraction_theta_full 0.978
_diffrn_measured_fraction_theta_max 0.978
_diffrn_measurement_device_type Kappa-CCD
_diffrn_measurement_method '\f scans, and \w scans with \k offsets'
_diffrn_radiation_monochromator graphite
_diffrn_radiation_source 'fine-focus sealed X-ray tube'
_diffrn_radiation_type 'Mo K\a'
_diffrn_radiation_wavelength 0.71073
_diffrn_reflns_av_R_equivalents 0.052
_diffrn_reflns_av_sigmaI/netI 0.0682
_diffrn_reflns_limit_h_max 8
_diffrn_reflns_limit_h_min 0
_diffrn_reflns_limit_k_max 12
_diffrn_reflns_limit_k_min -12
_diffrn_reflns_limit_l_max 15
_diffrn_reflns_limit_l_min -15
_diffrn_reflns_number 8932
_diffrn_reflns_theta_full 27.57
_diffrn_reflns_theta_max 27.57
_diffrn_reflns_theta_min 3.76
_diffrn_standards_decay_% 0
_exptl_absorpt_coefficient_mu 0.557
_exptl_absorpt_correction_T_max 0.9674
_exptl_absorpt_correction_T_min 0.8688
_exptl_absorpt_correction_type multi-scan
_exptl_absorpt_process_details 'DENZO-SMN (Otwinowski & Minor, 1997)'
_exptl_crystal_colour red
_exptl_crystal_density_diffrn 1.227
_exptl_crystal_density_method 'not measured'
_exptl_crystal_description needle
_exptl_crystal_F_000 288
_exptl_crystal_size_max 0.26
_exptl_crystal_size_mid 0.08
_exptl_crystal_size_min 0.06
_refine_diff_density_max 0.242
_refine_diff_density_min -0.432
_refine_ls_extinction_method none
_refine_ls_goodness_of_fit_ref 1.068
_refine_ls_hydrogen_treatment constr
_refine_ls_matrix_type full
_refine_ls_number_parameters 162
_refine_ls_number_reflns 3268
_refine_ls_number_restraints 0
_refine_ls_restrained_S_all 1.068
_refine_ls_R_factor_all 0.0663
_refine_ls_R_factor_gt 0.0436
_refine_ls_shift/su_max 0.000
_refine_ls_shift/su_mean 0.000
_refine_ls_structure_factor_coef Fsqd
_refine_ls_weighting_details 'w=1/[\s^2^(Fo^2^)P)^2^+0.2558P] where P=(Fo^2^+2Fc^2^)/3'
_refine_ls_weighting_scheme calc
_refine_ls_wR_factor_gt 0.0828
_refine_ls_wR_factor_ref 0.0909
_reflns_number_gt 2589
_reflns_number_total 3268
_reflns_threshold_expression >2\s(I)
_cod_data_source_file na0136.cif
_cod_data_source_block V
_cod_depositor_comments
;
The following automatic conversions were performed:
'_exptl_absorpt_correction_type' value 'Multi-scan' changed to
'multi-scan' according to
'/home/saulius/struct/CIF-dictionaries/cif_core.dic' dictionary named
'cif_core.dic' version 2.4.1 from 2010-06-29.

Automatic conversion script
Id: cif_fix_enum 1527 2010-12-29 10:47:43Z saulius 

The following automatic conversions were performed:

'_exptl_absorpt_correction_type' value 'Multi-scan' changed to
'multi-scan' according to
/home/saulius/struct/CIF-dictionaries/cif_core.dic dictionary named
'cif_core.dic' version 2.4.1 from 2010-06-29.

Automatic conversion script
Id: cif_fix_values 1715 2011-07-08 13:25:40Z adriana 
;
_cod_original_sg_symbol_H-M P-1
_cod_database_code 2103438
_cod_database_fobs_code 2103438

loop_
_symmetry_equiv_pos_as_xyz
'x, y, z'
'-x, -y, -z'

loop_
_atom_site_label
_atom_site_fract_x
_atom_site_fract_y
_atom_site_fract_z
_atom_site_U_iso_or_equiv
_atom_site_adp_type
_atom_site_calc_flag
_atom_site_refinement_flags
_atom_site_occupancy
_atom_site_type_symbol
Fe1 0.5000 0.5000 0.5000 0.02658(13) Uani d S 1 Fe
O1 0.9473(2) 0.72654(15) 0.43589(13) 0.0354(3) Uani d . 1 O
O2 0.6430(2) 0.83945(13) 0.42000(11) 0.0293(3) Uani d . 1 O
C11 0.6244(3) 0.5893(2) 0.38335(15) 0.0261(4) Uani d . 1 C
C12 0.3985(3) 0.5645(2) 0.34866(16) 0.0304(4) Uani d . 1 C
C13 0.3506(4) 0.4183(2) 0.33936(17) 0.0370(5) Uani d . 1 C
C14 0.5446(4) 0.3520(2) 0.36860(17) 0.0365(5) Uani d . 1 C
C15 0.7148(3) 0.4555(2) 0.39480(16) 0.0308(5) Uani d . 1 C
C16 0.7476(3) 0.7277(2) 0.41509(15) 0.0257(4) Uani d . 1 C
N1 1.2366(3) 0.92556(17) 0.41638(13) 0.0301(4) Uani d . 1 N
C2 1.1906(3) 0.9643(2) 0.30100(17) 0.0357(5) Uani d . 1 C
C3 0.9882(3) 1.0425(2) 0.28109(16) 0.0328(5) Uani d . 1 C
C4 0.9350(4) 1.0776(2) 0.16095(16) 0.0369(5) Uani d . 1 C
C5 0.7296(4) 1.1544(2) 0.14079(16) 0.0377(5) Uani d . 1 C
C6 0.6625(4) 1.1891(2) 0.02176(16) 0.0376(5) Uani d . 1 C
C7 0.4543(4) 1.2645(2) 0.00761(17) 0.0380(5) Uani d . 1 C
C8 0.3851(4) 1.3087(3) -0.10810(18) 0.0428(5) Uani d . 1 C
C9 0.1770(4) 1.3844(3) -0.1190(2) 0.0508(6) Uani d . 1 C
H12 0.2975 0.6341 0.3343 0.036 Uiso calc R 1 H
H13 0.2119 0.3725 0.3173 0.044 Uiso calc R 1 H
H14 0.5583 0.2541 0.3704 0.044 Uiso calc R 1 H
H15 0.8626 0.4395 0.4162 0.037 Uiso calc R 1 H
H1A 1.2503 1.0051 0.4689 0.045 Uiso calc R 1 H
H1B 1.3607 0.8794 0.4252 0.045 Uiso calc R 1 H
H1C 1.1271 0.8685 0.4257 0.045 Uiso calc R 1 H
H2A 1.1773 0.8775 0.2443 0.043 Uiso calc R 1 H
H2B 1.3123 1.0238 0.2904 0.043 Uiso calc R 1 H
H3A 1.0039 1.1312 0.3359 0.039 Uiso calc R 1 H
H3B 0.8676 0.9846 0.2948 0.039 Uiso calc R 1 H
H4A 1.0545 1.1368 0.1476 0.044 Uiso calc R 1 H
H4B 0.9214 0.9891 0.1060 0.044 Uiso calc R 1 H
H5A 0.7461 1.2435 0.1951 0.045 Uiso calc R 1 H
H5B 0.6125 1.0960 0.1575 0.045 Uiso calc R 1 H
H6A 0.7772 1.2494 0.0048 0.045 Uiso calc R 1 H
H6B 0.6456 1.1007 -0.0334 0.045 Uiso calc R 1 H
H7A 0.4697 1.3496 0.0661 0.046 Uiso calc R 1 H
H7B 0.3393 1.2018 0.0214 0.046 Uiso calc R 1 H
H8A 0.4997 1.3714 -0.1223 0.051 Uiso calc R 1 H
H8B 0.3680 1.2238 -0.1669 0.051 Uiso calc R 1 H
H9A 0.0616 1.3219 -0.1075 0.076 Uiso calc R 1 H
H9B 0.1416 1.4107 -0.1946 0.076 Uiso calc R 1 H
H9C 0.1932 1.4694 -0.0618 0.076 Uiso calc R 1 H

loop_
_atom_site_aniso_label
_atom_site_aniso_U_11
_atom_site_aniso_U_22
_atom_site_aniso_U_33
_atom_site_aniso_U_12
_atom_site_aniso_U_13
_atom_site_aniso_U_23
Fe1 0.0305(3) 0.0229(2) 0.0289(2) -0.00310(17) 0.01549(17) 0.00093(15)
O1 0.0202(8) 0.0331(8) 0.0558(9) -0.0014(6) 0.0097(7) 0.0134(7)
O2 0.0237(7) 0.0253(7) 0.0400(7) -0.0013(6) 0.0081(6) 0.0064(6)
C11 0.0272(10) 0.0277(10) 0.0253(9) -0.0028(8) 0.0114(8) 0.0031(7)
C12 0.0282(11) 0.0315(10) 0.0312(10) -0.0066(9) 0.0087(8) 0.0011(8)
C13 0.0414(13) 0.0350(11) 0.0342(11) -0.0144(10) 0.0159(9) -0.0039(9)
C14 0.0532(15) 0.0235(10) 0.0375(11) -0.0051(10) 0.0268(10) -0.0016(8)
C15 0.0370(12) 0.0265(10) 0.0341(10) 0.0028(9) 0.0211(9) 0.0035(8)
C16 0.0256(11) 0.0294(10) 0.0251(9) -0.0002(8) 0.0104(8) 0.0074(8)
N1 0.0243(9) 0.0280(9) 0.0389(9) -0.0017(7) 0.0094(7) 0.0044(7)
C2 0.0346(12) 0.0377(12) 0.0374(11) -0.0034(10) 0.0145(9) 0.0049(9)
C3 0.0340(12) 0.0333(11) 0.0325(10) -0.0024(9) 0.0107(9) 0.0051(8)
C4 0.0427(13) 0.0383(12) 0.0323(10) -0.0006(10) 0.0153(9) 0.0040(9)
C5 0.0448(13) 0.0425(12) 0.0284(10) 0.0009(10) 0.0126(9) 0.0069(9)
C6 0.0483(14) 0.0391(12) 0.0274(10) 0.0005(10) 0.0128(9) 0.0045(9)
C7 0.0433(13) 0.0423(12) 0.0301(10) -0.0025(10) 0.0101(9) 0.0072(9)
C8 0.0527(15) 0.0455(13) 0.0329(11) 0.0022(11) 0.0119(10) 0.0099(9)
C9 0.0487(15) 0.0605(16) 0.0443(13) 0.0004(13) 0.0058(11) 0.0153(12)

loop_
_atom_type_symbol
_atom_type_description
_atom_type_scat_dispersion_real
_atom_type_scat_dispersion_imag
_atom_type_scat_source
C C 0.0033 0.0016 'International Tables Vol C Tables 4.2.6.8 and 6.1.1.4'
H H 0.0000 0.0000 'International Tables Vol C Tables 4.2.6.8 and 6.1.1.4'
Fe Fe 0.3463 0.8444 'International Tables Vol C Tables 4.2.6.8 and 6.1.1.4'
N N 0.0061 0.0033 'International Tables Vol C Tables 4.2.6.8 and 6.1.1.4'
O O 0.0106 0.0060 'International Tables Vol C Tables 4.2.6.8 and 6.1.1.4'

loop_
_geom_angle_atom_site_label_1
_geom_angle_atom_site_label_2
_geom_angle_atom_site_label_3
_geom_angle
_geom_angle_publ_flag
C12 C11 C15 107.36(18) no
C12 C11 C16 127.73(17) no
C15 C11 C16 124.59(18) no
C13 C12 C11 108.14(19) no
C13 C12 H12 125.9 no
C11 C12 H12 125.9 no
C14 C13 C12 108.15(19) no
C14 C13 H13 125.9 no
C12 C13 H13 125.9 no
C15 C14 C13 108.66(18) no
C15 C14 H14 125.7 no
C13 C14 H14 125.7 no
C14 C15 C11 107.69(18) no
C14 C15 H15 126.2 no
C11 C15 H15 126.2 no
O1 C16 O2 124.14(18) no
O1 C16 C11 117.73(16) no
O2 C16 C11 118.14(17) no
C2 N1 H1A 109.5 no
C2 N1 H1B 109.5 no
H1A N1 H1B 109.5 no
C2 N1 H1C 109.5 no
H1A N1 H1C 109.5 no
H1B N1 H1C 109.5 no
N1 C2 C3 112.27(16) no
N1 C2 H2A 109.2 no
C3 C2 H2A 109.2 no
N1 C2 H2B 109.2 no
C3 C2 H2B 109.2 no
H2A C2 H2B 107.9 no
C2 C3 C4 112.55(16) no
C2 C3 H3A 109.1 no
C4 C3 H3A 109.1 no
C2 C3 H3B 109.1 no
C4 C3 H3B 109.1 no
H3A C3 H3B 107.8 no
C5 C4 C3 112.36(16) no
C5 C4 H4A 109.1 no
C3 C4 H4A 109.1 no
C5 C4 H4B 109.1 no
C3 C4 H4B 109.1 no
H4A C4 H4B 107.9 no
C4 C5 C6 115.42(17) no
C4 C5 H5A 108.4 no
C6 C5 H5A 108.4 no
C4 C5 H5B 108.4 no
C6 C5 H5B 108.4 no
H5A C5 H5B 107.5 no
C7 C6 C5 112.40(17) no
C7 C6 H6A 109.1 no
C5 C6 H6A 109.1 no
C7 C6 H6B 109.1 no
C5 C6 H6B 109.1 no
H6A C6 H6B 107.9 no
C6 C7 C8 114.74(17) no
C6 C7 H7A 108.6 no
C8 C7 H7A 108.6 no
C6 C7 H7B 108.6 no
C8 C7 H7B 108.6 no
H7A C7 H7B 107.6 no
C9 C8 C7 113.28(18) no
C9 C8 H8A 108.9 no
C7 C8 H8A 108.9 no
C9 C8 H8B 108.9 no
C7 C8 H8B 108.9 no
H8A C8 H8B 107.7 no
C8 C9 H9A 109.5 no
C8 C9 H9B 109.5 no
H9A C9 H9B 109.5 no
C8 C9 H9C 109.5 no
H9A C9 H9C 109.5 no
H9B C9 H9C 109.5 no

loop_
_geom_bond_atom_site_label_1
_geom_bond_atom_site_label_2
_geom_bond_site_symmetry_2
_geom_bond_distance
_geom_bond_publ_flag
Fe1 C11 2_666 2.0297(18) no
Fe1 C11 . 2.0297(18) no
Fe1 C12 2_666 2.031(2) no
Fe1 C12 . 2.031(2) no
Fe1 C14 . 2.0364(18) no
Fe1 C14 2_666 2.0365(18) no
Fe1 C15 . 2.0416(17) no
Fe1 C15 2_666 2.0416(17) no
Fe1 C13 2_666 2.042(2) no
Fe1 C13 . 2.042(2) no
O1 C16 . 1.248(2) no
O2 C16 . 1.274(2) no
C11 C12 . 1.424(3) no
C11 C15 . 1.435(3) no
C11 C16 . 1.489(3) no
C12 C13 . 1.415(3) no
C12 H12 . 0.95 no
C13 C14 . 1.412(3) no
C13 H13 . 0.95 no
C14 C15 . 1.411(3) no
C14 H14 . 0.95 no
C15 H15 . 0.95 no
N1 C2 . 1.487(3) no
N1 H1A . 0.91 no
N1 H1B . 0.91 no
N1 H1C . 0.91 no
C2 C3 . 1.503(3) no
C2 H2A . 0.99 no
C2 H2B . 0.99 no
C3 C4 . 1.530(3) no
C3 H3A . 0.99 no
C3 H3B . 0.99 no
C4 C5 . 1.512(3) no
C4 H4A . 0.99 no
C4 H4B . 0.99 no
C5 C6 . 1.524(3) no
C5 H5A . 0.99 no
C5 H5B . 0.99 no
C6 C7 . 1.516(3) no
C6 H6A . 0.99 no
C6 H6B . 0.99 no
C7 C8 . 1.524(3) no
C7 H7A . 0.99 no
C7 H7B . 0.99 no
C8 C9 . 1.517(3) no
C8 H8A . 0.99 no
C8 H8B . 0.99 no
C9 H9A . 0.98 no
C9 H9B . 0.98 no
C9 H9C . 0.98 no

loop_
_geom_hbond_atom_site_label_D
_geom_hbond_atom_site_label_H
_geom_hbond_atom_site_label_A
_geom_hbond_site_symmetry_A
_geom_hbond_distance_DH
_geom_hbond_distance_HA
_geom_hbond_distance_DA
_geom_hbond_angle_DHA
_geom_hbond_publ_flag
N1 H1A O2 2_776 0.91 1.88 2.767(2) 165 y
N1 H1B O2 1_655 0.91 1.85 2.721(2) 159 y
N1 H1C O1 . 0.91 1.79 2.689(2) 168 y
